data_4340993
loop_
_publ_author_name
'Kulmaczewski, Rafal'
'Shepherd, Helena J.'
'Cespedes, Oscar'
'Halcrow, Malcolm A.'

_publ_section_title
;
 A homologous series of [Fe(H&#x2082;Bpz&#x2082;)&#x2082;(L)]
 spin-crossover complexes with annelated bipyridyl co-ligands.
;
_journal_issue 18
_journal_name_full 'Inorganic chemistry'
_journal_page_first 9809
_journal_page_last 9817
_journal_paper_doi 10.1021/ic501402q
_journal_volume 53
_journal_year 2014
_chemical_formula_moiety 'C34 H28 B2 Fe N12, 1.5[C7 H8], 0.5[C6 H14]'
_chemical_formula_sum 'C47.5 H47 B2 Fe N12'
_chemical_formula_weight 863.44
_chemical_name_systematic
;
Bis[di(pyrazol-1-yl)dihydridoborate][dipyrido[3,2-a:2'3'-c]benzo[i]phenazine]-
iron(II) sesqui-toluene hemi-n-hexane solvate
;
_space_group_IT_number 2
_symmetry_cell_setting triclinic
_symmetry_space_group_name_Hall '-P 1'
_symmetry_space_group_name_H-M 'P -1'
_atom_sites_solution_hydrogens geom
_atom_sites_solution_primary direct
_atom_sites_solution_secondary difmap
_audit_creation_method SHELXL-97
_cell_angle_alpha 70.716(4)
_cell_angle_beta 72.227(5)
_cell_angle_gamma 85.814(4)
_cell_formula_units_Z 2
_cell_length_a 12.3592(7)
_cell_length_b 12.9306(6)
_cell_length_c 15.3343(8)
_cell_measurement_reflns_used 6912
_cell_measurement_temperature 120(2)
_cell_measurement_theta_max 28.17
_cell_measurement_theta_min 3.67
_cell_volume 2201.7(2)
_computing_cell_refinement 'CrysAlisPro, Agilent Technologies'
_computing_data_collection 'CrysAlisPro, Agilent Technologies'
_computing_data_reduction 'CrysAlisPro, Agilent Technologies'
_computing_molecular_graphics 'XSEED (Barbour, 2001)'
_computing_publication_material 'local program'
_computing_structure_refinement 'SHELXL-97 (Sheldrick, 1997)'
_computing_structure_solution 'SHELXS-97 (Sheldrick, 1990)'
_diffrn_ambient_temperature 120(2)
_diffrn_detector_area_resol_mean 5.3095
_diffrn_measured_fraction_theta_full 0.832
_diffrn_measured_fraction_theta_max 0.832
_diffrn_measurement_device_type 'SuperNova, Dual, Cu at zero, Atlas'
_diffrn_measurement_method '\w scans'
_diffrn_radiation_monochromator mirror
_diffrn_radiation_source 'SuperNova (Mo) X-ray Source'
_diffrn_radiation_type MoK\a
_diffrn_radiation_wavelength 0.71073
_diffrn_reflns_av_R_equivalents 0.0475
_diffrn_reflns_av_sigmaI/netI 0.0742
_diffrn_reflns_limit_h_max 17
_diffrn_reflns_limit_h_min -17
_diffrn_reflns_limit_k_max 18
_diffrn_reflns_limit_k_min -17
_diffrn_reflns_limit_l_max 19
_diffrn_reflns_limit_l_min -20
_diffrn_reflns_number 23504
_diffrn_reflns_theta_full 29.82
_diffrn_reflns_theta_max 29.82
_diffrn_reflns_theta_min 3.18
_diffrn_standards_decay_% 0
_diffrn_standards_interval_count 0
_diffrn_standards_interval_time 0
_diffrn_standards_number 0
_exptl_absorpt_coefficient_mu 0.392
_exptl_absorpt_correction_T_max 1.000
_exptl_absorpt_correction_T_min 0.870
_exptl_absorpt_correction_type multi-scan
_exptl_absorpt_process_details
; 
CrysAlisPro, Agilent Technologies,
Version 1.171.36.24 (release 03-12-2012 CrysAlis171 .NET)
Empirical absorption correction using spherical harmonics,
 implemented in SCALE3 ABSPACK scaling algorithm.
;
_exptl_crystal_colour brown
_exptl_crystal_density_diffrn 1.302
_exptl_crystal_density_method 'not measured'
_exptl_crystal_description 'rectangular prism'
_exptl_crystal_F_000 904
_exptl_crystal_size_max 0.26
_exptl_crystal_size_mid 0.19
_exptl_crystal_size_min 0.11
_refine_diff_density_max 0.843
_refine_diff_density_min -0.479
_refine_diff_density_rms 0.076
_refine_ls_extinction_method none
_refine_ls_goodness_of_fit_ref 1.051
_refine_ls_hydrogen_treatment constr
_refine_ls_matrix_type full
_refine_ls_number_parameters 582
_refine_ls_number_reflns 10500
_refine_ls_number_restraints 12
_refine_ls_restrained_S_all 1.058
_refine_ls_R_factor_all 0.0847
_refine_ls_R_factor_gt 0.0622
_refine_ls_shift/su_max 0.000
_refine_ls_shift/su_mean 0.000
_refine_ls_structure_factor_coef Fsqd
_refine_ls_weighting_details 'calc w=1/[\s^2^(Fo^2^)+(0.0626P)^2^+1.8952P] where P=(Fo^2^+2Fc^2^)/3'
_refine_ls_weighting_scheme calc
_refine_ls_wR_factor_gt 0.1459
_refine_ls_wR_factor_ref 0.1616
_reflns_number_gt 8037
_reflns_number_total 10500
_reflns_threshold_expression >2sigma(I)
_cod_data_source_file ic501402q_si_006.cif
_cod_data_source_block rk37120
_cod_depositor_comments
;
The following automatic conversions were performed:

'_symmetry_cell_setting' value 'Triclinic' changed to 'triclinic'
according to
/home/saulius/struct/COD-crude-data--automatic-downloads/rss-feeds/ACS/lib/dictionaries/cif_core.dic
dictionary named 'cif_core.dic' version 2.4.2 from 2011-04-26.

Automatic conversion script
Id: cif_fix_values 2281 2013-09-26 08:29:07Z andrius 

 Adding full bibliography for 4340990--4341018.cif.
;
_cod_original_formula_sum 'C47.50 H47 B2 Fe N12'
_cod_database_code 4340993

loop_
_symmetry_equiv_pos_as_xyz
'x, y, z'
'-x, -y, -z'

loop_
_atom_site_label
_atom_site_type_symbol
_atom_site_fract_x
_atom_site_fract_y
_atom_site_fract_z
_atom_site_U_iso_or_equiv
_atom_site_adp_type
_atom_site_occupancy
_atom_site_symmetry_multiplicity
_atom_site_calc_flag
_atom_site_refinement_flags
_atom_site_disorder_assembly
_atom_site_disorder_group
Fe1 Fe 0.48533(3) 0.47044(3) 0.25542(3) 0.01898(11) Uani 1 1 d . . .
B2 B 0.7615(3) 0.4121(3) 0.1636(2) 0.0296(7) Uani 1 1 d . . .
H2A H 0.7335 0.3479 0.1543 0.035 Uiso 1 1 calc R . .
H2B H 0.8456 0.4138 0.1414 0.035 Uiso 1 1 calc R . .
N3 N 0.71641(18) 0.51882(18) 0.10535(16) 0.0257(5) Uani 1 1 d . . .
N4 N 0.60397(18) 0.54414(17) 0.12946(16) 0.0222(5) Uani 1 1 d . . .
C5 C 0.5962(2) 0.6410(2) 0.06415(19) 0.0249(6) Uani 1 1 d . . .
H5 H 0.5277 0.6793 0.0636 0.030 Uiso 1 1 calc R . .
C6 C 0.7020(2) 0.6781(2) -0.0029(2) 0.0322(6) Uani 1 1 d . . .
H6 H 0.7196 0.7437 -0.0567 0.039 Uiso 1 1 calc R . .
C7 C 0.7751(2) 0.5985(2) 0.0264(2) 0.0318(6) Uani 1 1 d . . .
H7 H 0.8546 0.5996 -0.0043 0.038 Uiso 1 1 calc R . .
N8 N 0.71802(19) 0.40394(18) 0.27149(17) 0.0261(5) Uani 1 1 d . . .
N9 N 0.60559(18) 0.40910(17) 0.32018(16) 0.0226(5) Uani 1 1 d . . .
C10 C 0.5998(2) 0.3874(2) 0.4133(2) 0.0260(6) Uani 1 1 d . . .
H10 H 0.5317 0.3851 0.4640 0.031 Uiso 1 1 calc R . .
C11 C 0.7076(2) 0.3686(2) 0.4256(2) 0.0299(6) Uani 1 1 d . . .
H11 H 0.7272 0.3517 0.4839 0.036 Uiso 1 1 calc R . .
C12 C 0.7791(2) 0.3801(2) 0.3342(2) 0.0305(6) Uani 1 1 d . . .
H12 H 0.8592 0.3724 0.3181 0.037 Uiso 1 1 calc R . .
B13 B 0.2911(3) 0.6649(3) 0.2900(2) 0.0255(6) Uani 1 1 d . . .
H13A H 0.2448 0.6109 0.3504 0.031 Uiso 1 1 calc R . .
H13B H 0.2517 0.7354 0.2803 0.031 Uiso 1 1 calc R . .
N14 N 0.41046(18) 0.68018(17) 0.29823(16) 0.0226(5) Uani 1 1 d . . .
N15 N 0.49343(18) 0.60568(17) 0.28904(15) 0.0213(4) Uani 1 1 d . . .
C16 C 0.5837(2) 0.6460(2) 0.3000(2) 0.0276(6) Uani 1 1 d . . .
H16 H 0.6549 0.6116 0.2959 0.033 Uiso 1 1 calc R . .
C17 C 0.5586(3) 0.7448(2) 0.3180(2) 0.0312(6) Uani 1 1 d . . .
H17 H 0.6071 0.7895 0.3293 0.037 Uiso 1 1 calc R . .
C18 C 0.4484(2) 0.7639(2) 0.3159(2) 0.0277(6) Uani 1 1 d . . .
H18 H 0.4062 0.8257 0.3254 0.033 Uiso 1 1 calc R . .
N19 N 0.30471(18) 0.62409(17) 0.20354(16) 0.0230(5) Uani 1 1 d . . .
N20 N 0.36800(17) 0.53681(17) 0.18924(15) 0.0202(4) Uani 1 1 d . . .
C21 C 0.3496(2) 0.5209(2) 0.11238(18) 0.0226(5) Uani 1 1 d . . .
H21 H 0.3835 0.4656 0.0854 0.027 Uiso 1 1 calc R . .
C22 C 0.2741(2) 0.5963(2) 0.0780(2) 0.0272(6) Uani 1 1 d . . .
H22 H 0.2463 0.6025 0.0252 0.033 Uiso 1 1 calc R . .
C23 C 0.2488(2) 0.6599(2) 0.1370(2) 0.0280(6) Uani 1 1 d . . .
H23 H 0.1994 0.7199 0.1318 0.034 Uiso 1 1 calc R . .
N24 N 0.46805(17) 0.33260(17) 0.22967(15) 0.0198(4) Uani 1 1 d . . .
C25 C 0.3898(2) 0.2600(2) 0.30280(18) 0.0188(5) Uani 1 1 d . . .
C26 C 0.3615(2) 0.1590(2) 0.29921(19) 0.0208(5) Uani 1 1 d . . .
C27 C 0.4175(2) 0.1319(2) 0.21588(19) 0.0236(5) Uani 1 1 d . . .
H27 H 0.4010 0.0640 0.2105 0.028 Uiso 1 1 calc R . .
C28 C 0.4970(2) 0.2051(2) 0.1416(2) 0.0257(6) Uani 1 1 d . . .
H28 H 0.5366 0.1880 0.0847 0.031 Uiso 1 1 calc R . .
C29 C 0.5187(2) 0.3044(2) 0.15088(19) 0.0238(5) Uani 1 1 d . . .
H29 H 0.5723 0.3548 0.0984 0.029 Uiso 1 1 calc R . .
N30 N 0.37012(17) 0.39507(16) 0.37903(15) 0.0198(4) Uani 1 1 d . . .
C31 C 0.3372(2) 0.2939(2) 0.38655(18) 0.0191(5) Uani 1 1 d . . .
C32 C 0.2594(2) 0.2255(2) 0.46885(18) 0.0211(5) Uani 1 1 d . . .
C33 C 0.2139(2) 0.2627(2) 0.54774(19) 0.0240(5) Uani 1 1 d . . .
H33 H 0.1606 0.2185 0.6050 0.029 Uiso 1 1 calc R . .
C34 C 0.2476(2) 0.3647(2) 0.54113(19) 0.0255(6) Uani 1 1 d . . .
H34 H 0.2178 0.3917 0.5941 0.031 Uiso 1 1 calc R . .
C35 C 0.3254(2) 0.4283(2) 0.45662(19) 0.0231(5) Uani 1 1 d . . .
H35 H 0.3481 0.4983 0.4535 0.028 Uiso 1 1 calc R . .
C36 C 0.2752(2) 0.08744(19) 0.38220(18) 0.0200(5) Uani 1 1 d . . .
C37 C 0.2261(2) 0.1195(2) 0.46751(19) 0.0213(5) Uani 1 1 d . . .
N38 N 0.14985(17) 0.05807(17) 0.54434(16) 0.0215(4) Uani 1 1 d . . .
C39 C 0.1172(2) -0.0383(2) 0.54011(19) 0.0220(5) Uani 1 1 d . . .
C40 C 0.1641(2) -0.0695(2) 0.45498(19) 0.0222(5) Uani 1 1 d . . .
N41 N 0.24435(18) -0.00492(17) 0.37621(16) 0.0221(5) Uani 1 1 d . . .
C42 C 0.1275(2) -0.1679(2) 0.4524(2) 0.0243(5) Uani 1 1 d . . .
H42 H 0.1565 -0.1876 0.3953 0.029 Uiso 1 1 calc R . .
C43 C 0.0485(2) -0.2374(2) 0.5330(2) 0.0248(6) Uani 1 1 d . . .
C44 C 0.0017(2) -0.2061(2) 0.6185(2) 0.0252(6) Uani 1 1 d . . .
C45 C 0.0360(2) -0.1065(2) 0.6198(2) 0.0254(6) Uani 1 1 d . . .
H45 H 0.0038 -0.0848 0.6756 0.030 Uiso 1 1 calc R . .
C46 C 0.0150(2) -0.3415(2) 0.5336(2) 0.0299(6) Uani 1 1 d . . .
H46 H 0.0446 -0.3629 0.4775 0.036 Uiso 1 1 calc R . .
C47 C -0.0590(2) -0.4096(2) 0.6141(2) 0.0346(7) Uani 1 1 d . . .
H47 H -0.0796 -0.4790 0.6141 0.042 Uiso 1 1 calc R . .
C48 C -0.1060(2) -0.3785(2) 0.6983(2) 0.0344(7) Uani 1 1 d . . .
H48 H -0.1578 -0.4272 0.7538 0.041 Uiso 1 1 calc R . .
C49 C -0.0781(2) -0.2803(2) 0.7010(2) 0.0303(6) Uani 1 1 d . . .
H49 H -0.1114 -0.2604 0.7576 0.036 Uiso 1 1 calc R . .
C50 C 0.5500(7) -0.0783(3) 0.0603(4) 0.0883(19) Uani 1 1 d . . .
H50 H 0.5846 -0.1323 0.1017 0.106 Uiso 1 1 calc R . .
C51 C 0.4358(7) -0.0753(3) 0.0809(3) 0.090(2) Uani 1 1 d . . .
H51 H 0.3900 -0.1276 0.1376 0.108 Uiso 1 1 calc R . .
C52 C 0.3846(6) 0.0017(3) 0.0218(4) 0.0882(18) Uani 1 1 d D . .
C53 C 0.2733(8) 0.0023(9) 0.0464(9) 0.089(3) Uani 0.50 1 d PD . .
H53A H 0.2418 -0.0578 0.1067 0.133 Uiso 0.50 1 calc PR . .
H53B H 0.2476 -0.0071 -0.0051 0.133 Uiso 0.50 1 calc PR . .
H53C H 0.2473 0.0723 0.0559 0.133 Uiso 0.50 1 calc PR . .
C54 C -0.0632(6) 0.6548(6) 0.1829(6) 0.149(3) Uani 1 1 d D . .
H54A H -0.1268 0.6426 0.1615 0.223 Uiso 1 1 calc R A 1
H54B H -0.0656 0.5978 0.2444 0.223 Uiso 1 1 calc R A 1
H54C H 0.0087 0.6519 0.1341 0.223 Uiso 1 1 calc R A 1
C55A C -0.0720(8) 0.7612(6) 0.1959(7) 0.103(4) Uiso 0.50 1 d PGD B 1
C56A C 0.0048(7) 0.8060(7) 0.2245(6) 0.087(3) Uiso 0.50 1 d PG B 1
H56A H 0.0598 0.7611 0.2498 0.105 Uiso 0.50 1 calc PR B 1
C57A C 0.0013(8) 0.9165(7) 0.2161(8) 0.124(5) Uiso 0.50 1 d PG B 1
H57A H 0.0538 0.9471 0.2356 0.149 Uiso 0.50 1 calc PR B 1
C58A C -0.0791(10) 0.9821(6) 0.1790(9) 0.158(8) Uiso 0.50 1 d PG B 1
H58A H -0.0815 1.0576 0.1733 0.189 Uiso 0.50 1 calc PR B 1
C59A C -0.1559(9) 0.9373(9) 0.1504(9) 0.159(7) Uiso 0.50 1 d PG B 1
H59A H -0.2108 0.9822 0.1251 0.190 Uiso 0.50 1 calc PR B 1
C60A C -0.1523(8) 0.8268(10) 0.1589(8) 0.119(5) Uiso 0.50 1 d PG B 1
H60A H -0.2048 0.7962 0.1393 0.143 Uiso 0.50 1 calc PR B 1
C55B C -0.1182(11) 0.7683(9) 0.1674(10) 0.094(3) Uiso 0.50 1 d PD B 2
H55A H -0.1428 0.7875 0.1084 0.113 Uiso 0.50 1 calc PR B 2
H55B H -0.1870 0.7633 0.2229 0.113 Uiso 0.50 1 calc PR B 2
C56B C -0.0419(10) 0.8576(8) 0.1572(10) 0.102(4) Uiso 0.50 1 d PD B 2
H56B H -0.0191 0.8382 0.2170 0.122 Uiso 0.50 1 calc PR B 2
H56C H 0.0278 0.8598 0.1033 0.122 Uiso 0.50 1 calc PR B 2
C57B C -0.0868(15) 0.9679(9) 0.1396(17) 0.155(7) Uiso 0.50 1 d PD B 2
H57B H -0.1549 0.9674 0.1944 0.186 Uiso 0.50 1 calc PR B 2
H57C H -0.1110 0.9879 0.0804 0.186 Uiso 0.50 1 calc PR B 2
C58B C 0.0013(11) 1.0576(9) 0.1271(11) 0.118(4) Uiso 0.50 1 d PD B 2
H58B H 0.0259 1.0413 0.1859 0.141 Uiso 0.50 1 calc PR B 2
H58C H 0.0690 1.0631 0.0707 0.141 Uiso 0.50 1 calc PR B 2
C59B C -0.0652(13) 1.1617(10) 0.1114(12) 0.138(5) Uiso 0.50 1 d PD B 2
H59B H -0.0164 1.2238 0.1008 0.207 Uiso 0.50 1 calc PR B 2
H59C H -0.1310 1.1545 0.1686 0.207 Uiso 0.50 1 calc PR B 2
H59D H -0.0914 1.1742 0.0546 0.207 Uiso 0.50 1 calc PR B 2
C61 C 0.6459(9) 0.1156(10) 0.3542(9) 0.068(3) Uani 0.50 1 d PD . .
H61A H 0.6686 0.1811 0.3638 0.102 Uiso 0.50 1 calc PR . .
H61B H 0.6146 0.1376 0.2994 0.102 Uiso 0.50 1 calc PR . .
H61C H 0.7122 0.0706 0.3409 0.102 Uiso 0.50 1 calc PR . .
C62 C 0.5597(11) 0.0525(11) 0.4414(9) 0.059(3) Uani 0.50 1 d PD . .
C63 C 0.5138(15) 0.0732(14) 0.5280(11) 0.049(4) Uani 0.50 1 d P . .
H63 H 0.5391 0.1365 0.5356 0.059 Uiso 0.50 1 calc PR . .
C64 C 0.4315(13) 0.0034(13) 0.6041(13) 0.070(5) Uani 0.50 1 d P . .
H64 H 0.3966 0.0192 0.6625 0.084 Uiso 0.50 1 calc PR . .
C65 C 0.4038(17) -0.0874(15) 0.591(2) 0.111(10) Uani 0.50 1 d P . .
H65 H 0.3557 -0.1419 0.6443 0.133 Uiso 0.50 1 calc PR . .
C66 C 0.441(2) -0.1039(14) 0.507(2) 0.096(9) Uani 0.50 1 d P . .
H66 H 0.4098 -0.1641 0.4989 0.115 Uiso 0.50 1 calc PR . .
C67 C 0.5218(18) -0.0377(14) 0.4307(15) 0.068(6) Uani 0.50 1 d P . .
H67 H 0.5510 -0.0537 0.3718 0.082 Uiso 0.50 1 calc PR . .

loop_
_atom_site_aniso_label
_atom_site_aniso_U_11
_atom_site_aniso_U_22
_atom_site_aniso_U_33
_atom_site_aniso_U_23
_atom_site_aniso_U_13
_atom_site_aniso_U_12
Fe1 0.02002(19) 0.02075(19) 0.01565(19) -0.00449(14) -0.00591(14) -0.00036(14)
B2 0.0250(15) 0.0377(17) 0.0259(17) -0.0108(14) -0.0080(13) 0.0062(14)
N3 0.0212(10) 0.0323(12) 0.0204(12) -0.0063(9) -0.0041(9) -0.0010(10)
N4 0.0213(10) 0.0249(11) 0.0207(11) -0.0064(9) -0.0072(9) -0.0008(9)
C5 0.0266(13) 0.0245(12) 0.0216(14) -0.0034(10) -0.0085(11) -0.0011(11)
C6 0.0328(15) 0.0324(14) 0.0257(15) -0.0026(12) -0.0063(12) -0.0071(13)
C7 0.0249(13) 0.0399(16) 0.0246(15) -0.0062(12) -0.0018(12) -0.0071(13)
N8 0.0254(11) 0.0294(11) 0.0231(12) -0.0064(9) -0.0098(10) 0.0048(10)
N9 0.0219(10) 0.0237(10) 0.0217(12) -0.0070(9) -0.0066(9) 0.0029(9)
C10 0.0307(14) 0.0266(13) 0.0215(14) -0.0072(11) -0.0107(12) 0.0068(11)
C11 0.0353(15) 0.0331(14) 0.0266(15) -0.0105(12) -0.0183(13) 0.0111(12)
C12 0.0282(14) 0.0333(14) 0.0344(17) -0.0107(12) -0.0177(13) 0.0099(12)
B13 0.0257(15) 0.0276(15) 0.0243(16) -0.0106(12) -0.0073(13) 0.0035(13)
N14 0.0252(11) 0.0223(10) 0.0205(11) -0.0066(9) -0.0075(9) -0.0004(9)
N15 0.0222(10) 0.0230(10) 0.0191(11) -0.0052(9) -0.0082(9) -0.0002(9)
C16 0.0269(13) 0.0303(14) 0.0278(15) -0.0079(12) -0.0121(12) -0.0028(12)
C17 0.0368(15) 0.0264(13) 0.0346(17) -0.0088(12) -0.0157(13) -0.0069(12)
C18 0.0378(15) 0.0208(12) 0.0259(15) -0.0072(11) -0.0108(12) -0.0037(12)
N19 0.0217(10) 0.0263(11) 0.0227(12) -0.0095(9) -0.0078(9) 0.0031(9)
N20 0.0200(10) 0.0229(10) 0.0167(11) -0.0066(8) -0.0036(9) -0.0011(9)
C21 0.0202(12) 0.0310(13) 0.0154(12) -0.0091(10) -0.0013(10) -0.0015(11)
C22 0.0228(12) 0.0384(15) 0.0203(14) -0.0070(12) -0.0084(11) -0.0009(12)
C23 0.0245(13) 0.0312(14) 0.0283(15) -0.0068(12) -0.0113(12) 0.0029(11)
N24 0.0202(10) 0.0225(10) 0.0148(10) -0.0042(8) -0.0051(8) 0.0015(9)
C25 0.0182(11) 0.0211(11) 0.0165(12) -0.0050(10) -0.0062(10) 0.0035(10)
C26 0.0192(12) 0.0208(11) 0.0196(13) -0.0040(10) -0.0054(10) 0.0043(10)
C27 0.0271(13) 0.0223(12) 0.0211(13) -0.0074(10) -0.0068(11) 0.0022(11)
C28 0.0272(13) 0.0289(13) 0.0196(13) -0.0102(11) -0.0034(11) 0.0050(11)
C29 0.0234(12) 0.0284(13) 0.0152(13) -0.0031(10) -0.0041(10) 0.0008(11)
N30 0.0215(10) 0.0212(10) 0.0169(11) -0.0061(8) -0.0061(9) 0.0009(9)
C31 0.0186(11) 0.0223(12) 0.0160(12) -0.0054(10) -0.0056(10) 0.0020(10)
C32 0.0214(12) 0.0237(12) 0.0180(13) -0.0063(10) -0.0068(10) 0.0038(10)
C33 0.0253(13) 0.0285(13) 0.0163(13) -0.0052(10) -0.0058(10) -0.0001(11)
C34 0.0298(14) 0.0316(14) 0.0173(13) -0.0116(11) -0.0064(11) 0.0020(12)
C35 0.0266(13) 0.0265(13) 0.0190(13) -0.0090(10) -0.0092(11) 0.0023(11)
C36 0.0210(12) 0.0202(11) 0.0181(13) -0.0048(10) -0.0074(10) 0.0051(10)
C37 0.0203(12) 0.0231(12) 0.0184(13) -0.0041(10) -0.0066(10) 0.0045(10)
N38 0.0203(10) 0.0226(10) 0.0192(11) -0.0039(9) -0.0065(9) 0.0036(9)
C39 0.0195(12) 0.0230(12) 0.0209(13) -0.0051(10) -0.0055(10) 0.0046(10)
C40 0.0190(12) 0.0223(12) 0.0220(13) -0.0041(10) -0.0056(10) 0.0036(10)
N41 0.0213(10) 0.0216(10) 0.0212(11) -0.0052(9) -0.0057(9) 0.0029(9)
C42 0.0229(12) 0.0242(12) 0.0257(14) -0.0085(11) -0.0072(11) 0.0043(11)
C43 0.0186(12) 0.0250(13) 0.0290(15) -0.0053(11) -0.0093(11) 0.0043(11)
C44 0.0172(12) 0.0250(13) 0.0292(15) -0.0024(11) -0.0090(11) 0.0036(10)
C45 0.0208(12) 0.0284(13) 0.0225(14) -0.0061(11) -0.0032(11) 0.0033(11)
C46 0.0261(13) 0.0294(14) 0.0360(17) -0.0101(12) -0.0126(13) 0.0025(12)
C47 0.0265(14) 0.0290(14) 0.0448(19) -0.0046(13) -0.0119(14) -0.0063(12)
C48 0.0213(13) 0.0328(15) 0.0396(18) 0.0002(13) -0.0072(13) -0.0061(12)
C49 0.0210(13) 0.0338(15) 0.0284(15) -0.0024(12) -0.0046(11) -0.0002(12)
C50 0.180(6) 0.031(2) 0.041(3) -0.0074(18) -0.020(3) 0.005(3)
C51 0.190(7) 0.033(2) 0.026(2) -0.0023(16) -0.008(3) -0.009(3)
C52 0.163(6) 0.040(2) 0.050(3) -0.014(2) -0.015(3) -0.002(3)
C53 0.070(6) 0.072(6) 0.119(10) -0.010(6) -0.042(7) -0.005(5)
C54 0.090(5) 0.168(8) 0.158(8) -0.021(6) -0.023(5) -0.021(5)
C61 0.059(7) 0.071(8) 0.085(9) -0.026(6) -0.042(6) 0.026(6)
C62 0.072(9) 0.053(7) 0.087(9) -0.039(7) -0.065(8) 0.041(7)
C63 0.064(9) 0.038(11) 0.053(10) -0.019(8) -0.021(8) -0.015(6)
C64 0.055(8) 0.041(8) 0.083(10) 0.008(6) -0.008(6) 0.003(6)
C65 0.084(14) 0.055(11) 0.16(3) 0.047(12) -0.082(16) -0.012(9)
C66 0.15(2) 0.036(7) 0.15(2) -0.022(11) -0.12(2) 0.009(9)
C67 0.093(19) 0.046(14) 0.083(16) -0.033(12) -0.042(13) 0.027(12)

loop_
_atom_type_symbol
_atom_type_description
_atom_type_scat_dispersion_real
_atom_type_scat_dispersion_imag
_atom_type_scat_source
C C 0.0033 0.0016 'International Tables Vol C Tables 4.2.6.8 and 6.1.1.4'
H H 0.0000 0.0000 'International Tables Vol C Tables 4.2.6.8 and 6.1.1.4'
B B 0.0013 0.0007 'International Tables Vol C Tables 4.2.6.8 and 6.1.1.4'
N N 0.0061 0.0033 'International Tables Vol C Tables 4.2.6.8 and 6.1.1.4'
Fe Fe 0.3463 0.8444 'International Tables Vol C Tables 4.2.6.8 and 6.1.1.4'

loop_
_geom_angle_atom_site_label_1
_geom_angle_atom_site_label_2
_geom_angle_atom_site_label_3
_geom_angle
_geom_angle_site_symmetry_1
_geom_angle_site_symmetry_3
N30 Fe1 N24 81.91(9) . .
N30 Fe1 N15 94.30(9) . .
N24 Fe1 N15 176.14(9) . .
N30 Fe1 N20 93.12(8) . .
N24 Fe1 N20 88.81(8) . .
N15 Fe1 N20 90.65(8) . .
N30 Fe1 N9 88.15(9) . .
N24 Fe1 N9 92.90(8) . .
N15 Fe1 N9 87.71(9) . .
N20 Fe1 N9 178.00(8) . .
N30 Fe1 N4 178.80(9) . .
N24 Fe1 N4 97.07(9) . .
N15 Fe1 N4 86.72(9) . .
N20 Fe1 N4 87.49(8) . .
N9 Fe1 N4 91.27(9) . .
N8 B2 N3 107.6(2) . .
N8 B2 H2A 110.2 . .
N3 B2 H2A 110.2 . .
N8 B2 H2B 110.2 . .
N3 B2 H2B 110.2 . .
H2A B2 H2B 108.5 . .
C7 N3 N4 109.5(2) . .
C7 N3 B2 128.2(2) . .
N4 N3 B2 122.3(2) . .
C5 N4 N3 105.9(2) . .
C5 N4 Fe1 126.68(18) . .
N3 N4 Fe1 125.74(16) . .
N4 C5 C6 111.0(2) . .
N4 C5 H5 124.5 . .
C6 C5 H5 124.5 . .
C7 C6 C5 104.3(2) . .
C7 C6 H6 127.8 . .
C5 C6 H6 127.8 . .
N3 C7 C6 109.2(2) . .
N3 C7 H7 125.4 . .
C6 C7 H7 125.4 . .
C12 N8 N9 109.3(2) . .
C12 N8 B2 126.9(2) . .
N9 N8 B2 123.5(2) . .
C10 N9 N8 106.3(2) . .
C10 N9 Fe1 128.27(18) . .
N8 N9 Fe1 124.15(17) . .
N9 C10 C11 110.7(3) . .
N9 C10 H10 124.7 . .
C11 C10 H10 124.7 . .
C12 C11 C10 104.5(2) . .
C12 C11 H11 127.8 . .
C10 C11 H11 127.8 . .
N8 C12 C11 109.3(2) . .
N8 C12 H12 125.3 . .
C11 C12 H12 125.3 . .
N19 B13 N14 108.9(2) . .
N19 B13 H13A 109.9 . .
N14 B13 H13A 109.9 . .
N19 B13 H13B 109.9 . .
N14 B13 H13B 109.9 . .
H13A B13 H13B 108.3 . .
C18 N14 N15 109.9(2) . .
C18 N14 B13 127.4(2) . .
N15 N14 B13 122.7(2) . .
C16 N15 N14 106.1(2) . .
C16 N15 Fe1 127.24(19) . .
N14 N15 Fe1 126.53(15) . .
N15 C16 C17 110.6(2) . .
N15 C16 H16 124.7 . .
C17 C16 H16 124.7 . .
C18 C17 C16 105.0(2) . .
C18 C17 H17 127.5 . .
C16 C17 H17 127.5 . .
N14 C18 C17 108.5(2) . .
N14 C18 H18 125.8 . .
C17 C18 H18 125.8 . .
C23 N19 N20 109.3(2) . .
C23 N19 B13 126.3(2) . .
N20 N19 B13 124.1(2) . .
C21 N20 N19 106.0(2) . .
C21 N20 Fe1 128.65(18) . .
N19 N20 Fe1 124.31(16) . .
N20 C21 C22 110.7(2) . .
N20 C21 H21 124.7 . .
C22 C21 H21 124.7 . .
C23 C22 C21 104.6(2) . .
C23 C22 H22 127.7 . .
C21 C22 H22 127.7 . .
N19 C23 C22 109.4(2) . .
N19 C23 H23 125.3 . .
C22 C23 H23 125.3 . .
C29 N24 C25 117.0(2) . .
C29 N24 Fe1 129.30(17) . .
C25 N24 Fe1 113.64(17) . .
N24 C25 C26 123.5(2) . .
N24 C25 C31 115.1(2) . .
C26 C25 C31 121.4(2) . .
C27 C26 C25 117.8(2) . .
C27 C26 C36 123.5(2) . .
C25 C26 C36 118.8(2) . .
C28 C27 C26 119.0(2) . .
C28 C27 H27 120.5 . .
C26 C27 H27 120.5 . .
C27 C28 C29 119.3(3) . .
C27 C28 H28 120.3 . .
C29 C28 H28 120.3 . .
N24 C29 C28 123.4(2) . .
N24 C29 H29 118.3 . .
C28 C29 H29 118.3 . .
C35 N30 C31 116.9(2) . .
C35 N30 Fe1 128.88(17) . .
C31 N30 Fe1 114.14(17) . .
N30 C31 C32 123.4(2) . .
N30 C31 C25 115.1(2) . .
C32 C31 C25 121.4(2) . .
C33 C32 C31 118.3(2) . .
C33 C32 C37 122.9(2) . .
C31 C32 C37 118.8(2) . .
C34 C33 C32 118.7(2) . .
C34 C33 H33 120.6 . .
C32 C33 H33 120.6 . .
C33 C34 C35 119.7(2) . .
C33 C34 H34 120.1 . .
C35 C34 H34 120.1 . .
N30 C35 C34 123.0(2) . .
N30 C35 H35 118.5 . .
C34 C35 H35 118.5 . .
N41 C36 C37 121.9(2) . .
N41 C36 C26 118.5(2) . .
C37 C36 C26 119.7(2) . .
N38 C37 C36 122.3(2) . .
N38 C37 C32 117.9(2) . .
C36 C37 C32 119.8(2) . .
C37 N38 C39 116.8(2) . .
N38 C39 C45 119.1(2) . .
N38 C39 C40 121.0(2) . .
C45 C39 C40 119.8(2) . .
N41 C40 C42 119.2(2) . .
N41 C40 C39 121.2(2) . .
C42 C40 C39 119.6(2) . .
C36 N41 C40 116.7(2) . .
C43 C42 C40 120.5(3) . .
C43 C42 H42 119.8 . .
C40 C42 H42 119.8 . .
C42 C43 C46 121.2(3) . .
C42 C43 C44 119.8(2) . .
C46 C43 C44 118.9(2) . .
C45 C44 C49 121.9(3) . .
C45 C44 C43 119.5(2) . .
C49 C44 C43 118.6(2) . .
C44 C45 C39 120.7(3) . .
C44 C45 H45 119.6 . .
C39 C45 H45 119.6 . .
C47 C46 C43 120.3(3) . .
C47 C46 H46 119.8 . .
C43 C46 H46 119.8 . .
C46 C47 C48 120.8(3) . .
C46 C47 H47 119.6 . .
C48 C47 H47 119.6 . .
C49 C48 C47 121.1(3) . .
C49 C48 H48 119.4 . .
C47 C48 H48 119.4 . .
C48 C49 C44 120.3(3) . .
C48 C49 H49 119.9 . .
C44 C49 H49 119.9 . .
C51 C50 C52 118.7(6) . 2_655
C51 C50 H50 120.6 . .
C52 C50 H50 120.6 2_655 .
C50 C51 C52 121.4(5) . .
C50 C51 H51 119.3 . .
C52 C51 H51 119.3 . .
C53 C52 C51 118.8(7) . .
C53 C52 C50 121.3(8) . 2_655
C51 C52 C50 119.9(6) . 2_655
C52 C53 H53A 109.5 . .
C52 C53 H53B 109.5 . .
H53A C53 H53B 109.5 . .
C52 C53 H53C 109.5 . .
H53A C53 H53C 109.5 . .
H53B C53 H53C 109.5 . .
C55A C54 H54A 109.5 . .
C55B C54 H54A 79.3 . .
C55A C54 H54B 109.5 . .
C55B C54 H54B 127.8 . .
H54A C54 H54B 109.5 . .
C55A C54 H54C 109.5 . .
C55B C54 H54C 115.5 . .
H54A C54 H54C 109.5 . .
H54B C54 H54C 109.5 . .
C56A C55A C60A 120.0 . .
C56A C55A C54 125.0(7) . .
C60A C55A C54 113.8(7) . .
C55A C56A C57A 120.0 . .
C55A C56A H56A 120.0 . .
C57A C56A H56A 120.0 . .
C58A C57A C56A 120.0 . .
C58A C57A H57A 120.0 . .
C56A C57A H57A 120.0 . .
C57A C58A C59A 120.0 . .
C57A C58A H58A 120.0 . .
C59A C58A H58A 120.0 . .
C60A C59A C58A 120.0 . .
C60A C59A H59A 120.0 . .
C58A C59A H59A 120.0 . .
C59A C60A C55A 120.0 . .
C59A C60A H60A 120.0 . .
C55A C60A H60A 120.0 . .
C56B C55B C54 113.9(10) . .
C56B C55B H55A 108.8 . .
C54 C55B H55A 108.8 . .
C56B C55B H55B 108.8 . .
C54 C55B H55B 108.8 . .
H55A C55B H55B 107.7 . .
C57B C56B C55B 117.1(11) . .
C57B C56B H56B 108.0 . .
C55B C56B H56B 108.0 . .
C57B C56B H56C 108.0 . .
C55B C56B H56C 108.0 . .
H56B C56B H56C 107.3 . .
C56B C57B C58B 113.5(12) . .
C56B C57B H57B 108.9 . .
C58B C57B H57B 108.9 . .
C56B C57B H57C 108.9 . .
C58B C57B H57C 108.9 . .
H57B C57B H57C 107.7 . .
C59B C58B C57B 103.1(10) . .
C59B C58B H58B 111.1 . .
C57B C58B H58B 111.1 . .
C59B C58B H58C 111.1 . .
C57B C58B H58C 111.1 . .
H58B C58B H58C 109.1 . .
C58B C59B H59B 109.5 . .
C58B C59B H59C 109.5 . .
H59B C59B H59C 109.5 . .
C58B C59B H59D 109.5 . .
H59B C59B H59D 109.5 . .
H59C C59B H59D 109.5 . .
C62 C61 H61A 109.5 . .
C62 C61 H61B 109.5 . .
H61A C61 H61B 109.5 . .
C62 C61 H61C 109.5 . .
H61A C61 H61C 109.5 . .
H61B C61 H61C 109.5 . .
C67 C62 C63 119.0(11) . .
C67 C62 C61 111.9(13) . .
C63 C62 C61 129.1(13) . .
C62 C63 C64 121.2(17) . .
C62 C63 H63 119.4 . .
C64 C63 H63 119.4 . .
C65 C64 C63 117(2) . .
C65 C64 H64 121.7 . .
C63 C64 H64 121.7 . .
C66 C65 C64 122.3(16) . .
C66 C65 H65 118.8 . .
C64 C65 H65 118.8 . .
C65 C66 C67 122(2) . .
C65 C66 H66 118.9 . .
C67 C66 H66 118.9 . .
C66 C67 C62 118.0(18) . .
C66 C67 H67 121.0 . .
C62 C67 H67 121.0 . .

loop_
_geom_bond_atom_site_label_1
_geom_bond_atom_site_label_2
_geom_bond_distance
_geom_bond_site_symmetry_2
Fe1 N30 1.976(2) .
Fe1 N24 1.988(2) .
Fe1 N15 1.996(2) .
Fe1 N20 2.003(2) .
Fe1 N9 2.008(2) .
Fe1 N4 2.012(2) .
B2 N8 1.545(4) .
B2 N3 1.546(4) .
B2 H2A 0.9900 .
B2 H2B 0.9900 .
N3 C7 1.342(3) .
N3 N4 1.369(3) .
N4 C5 1.339(3) .
C5 C6 1.394(4) .
C5 H5 0.9500 .
C6 C7 1.373(4) .
C6 H6 0.9500 .
C7 H7 0.9500 .
N8 C12 1.344(3) .
N8 N9 1.371(3) .
N9 C10 1.341(3) .
C10 C11 1.395(4) .
C10 H10 0.9500 .
C11 C12 1.375(4) .
C11 H11 0.9500 .
C12 H12 0.9500 .
B13 N19 1.542(4) .
B13 N14 1.551(4) .
B13 H13A 0.9900 .
B13 H13B 0.9900 .
N14 C18 1.346(3) .
N14 N15 1.363(3) .
N15 C16 1.342(3) .
C16 C17 1.389(4) .
C16 H16 0.9500 .
C17 C18 1.374(4) .
C17 H17 0.9500 .
C18 H18 0.9500 .
N19 C23 1.343(3) .
N19 N20 1.365(3) .
N20 C21 1.347(3) .
C21 C22 1.388(4) .
C21 H21 0.9500 .
C22 C23 1.369(4) .
C22 H22 0.9500 .
C23 H23 0.9500 .
N24 C29 1.334(3) .
N24 C25 1.360(3) .
C25 C26 1.398(3) .
C25 C31 1.444(4) .
C26 C27 1.398(4) .
C26 C36 1.467(3) .
C27 C28 1.378(4) .
C27 H27 0.9500 .
C28 C29 1.390(4) .
C28 H28 0.9500 .
C29 H29 0.9500 .
N30 C35 1.344(3) .
N30 C31 1.357(3) .
C31 C32 1.394(3) .
C32 C33 1.393(4) .
C32 C37 1.468(4) .
C33 C34 1.375(4) .
C33 H33 0.9500 .
C34 C35 1.389(4) .
C34 H34 0.9500 .
C35 H35 0.9500 .
C36 N41 1.319(3) .
C36 C37 1.445(4) .
C37 N38 1.312(3) .
N38 C39 1.364(3) .
C39 C45 1.395(4) .
C39 C40 1.434(4) .
C40 N41 1.365(3) .
C40 C42 1.399(4) .
C42 C43 1.395(4) .
C42 H42 0.9500 .
C43 C46 1.433(4) .
C43 C44 1.438(4) .
C44 C45 1.394(4) .
C44 C49 1.438(4) .
C45 H45 0.9500 .
C46 C47 1.359(4) .
C46 H46 0.9500 .
C47 C48 1.421(5) .
C47 H47 0.9500 .
C48 C49 1.356(4) .
C48 H48 0.9500 .
C49 H49 0.9500 .
C50 C51 1.350(8) .
C50 C52 1.374(7) 2_655
C50 H50 0.9500 .
C51 C52 1.370(8) .
C51 H51 0.9500 .
C52 C53 1.311(10) .
C53 H53A 0.9800 .
C53 H53B 0.9800 .
C53 H53C 0.9800 .
C54 C55A 1.445(9) .
C54 C55B 1.548(11) .
C54 H54A 0.9800 .
C54 H54B 0.9800 .
C54 H54C 0.9800 .
C55A C56A 1.3900 .
C55A C60A 1.3900 .
C56A C57A 1.3900 .
C56A H56A 0.9500 .
C57A C58A 1.3900 .
C57A H57A 0.9500 .
C58A C59A 1.3900 .
C58A H58A 0.9500 .
C59A C60A 1.3900 .
C59A H59A 0.9500 .
C60A H60A 0.9500 .
C55B C56B 1.482(12) .
C55B H55A 0.9900 .
C55B H55B 0.9900 .
C56B C57B 1.461(13) .
C56B H56B 0.9900 .
C56B H56C 0.9900 .
C57B C58B 1.575(14) .
C57B H57B 0.9900 .
C57B H57C 0.9900 .
C58B C59B 1.513(13) .
C58B H58B 0.9900 .
C58B H58C 0.9900 .
C59B H59B 0.9800 .
C59B H59C 0.9800 .
C59B H59D 0.9800 .
C61 C62 1.458(15) .
C61 H61A 0.9800 .
C61 H61B 0.9800 .
C61 H61C 0.9800 .
C62 C67 1.36(2) .
C62 C63 1.38(2) .
C63 C64 1.387(15) .
C63 H63 0.9500 .
C64 C65 1.34(3) .
C64 H64 0.9500 .
C65 C66 1.31(3) .
C65 H65 0.9500 .
C66 C67 1.36(2) .
C66 H66 0.9500 .
C67 H67 0.9500 .
